data_1567473
loop_
_publ_author_name
'Bhandary, Subhrajyoti'
'Van Deun, Rik'
'Kaczmarek, Anna Marta'
'Van Hecke, Kristof'

_publ_section_title
;
 Deformation-induced phosphorescence shift in a 2D elastically flexible
 organic single crystal: Role of chalcogen-centered weak interactions
;
_journal_name_full 'Chemical Science'
_journal_paper_doi 10.1039/D2SC03729G
_journal_year 2022
_chemical_formula_moiety 'C12 H7 Br S'
_chemical_formula_sum 'C12 H7 Br S'
_chemical_formula_weight 263.15
_space_group_crystal_system orthorhombic
_space_group_IT_number 19
_space_group_name_Hall 'P 2ac 2ab'
_space_group_name_H-M_alt 'P 21 21 21'
_atom_sites_solution_hydrogens geom
_atom_sites_solution_primary dual
_audit_creation_date 2021-10-14
_audit_creation_method
;
Olex2 1.3
(compiled 2020.11.12 svn.r5f609507 for OlexSys, GUI svn.r6226)
;
_audit_update_record
;
2021-11-08 deposited with the CCDC.	2022-08-15 downloaded from the CCDC.
;
_cell_angle_alpha 90
_cell_angle_beta 90
_cell_angle_gamma 90
_cell_formula_units_Z 4
_cell_length_a 3.9779(2)
_cell_length_b 12.1736(4)
_cell_length_c 20.4259(7)
_cell_measurement_reflns_used 3832
_cell_measurement_temperature 293(2)
_cell_measurement_theta_max 73.6640
_cell_measurement_theta_min 4.2040
_cell_volume 989.13(7)
_computing_cell_refinement 'CrysAlisPro 1.171.40.81a (Rigaku OD, 2020)'
_computing_data_collection 'CrysAlisPro 1.171.40.81a (Rigaku OD, 2020)'
_computing_data_reduction 'CrysAlisPro 1.171.40.81a (Rigaku OD, 2020)'
_computing_molecular_graphics 'Olex2 1.3 (Dolomanov et al., 2009)'
_computing_publication_material 'Olex2 1.3 (Dolomanov et al., 2009)'
_computing_structure_refinement 'SHELXL 2018/3 (Sheldrick, 2015)'
_computing_structure_solution 'SHELXT 2014/5 (Sheldrick, 2014)'
_diffrn_ambient_environment N~2~
_diffrn_ambient_temperature 293(2)
_diffrn_detector 'CCD plate'
_diffrn_detector_area_resol_mean 10.4839
_diffrn_detector_type Atlas
_diffrn_measured_fraction_theta_full 1.000
_diffrn_measured_fraction_theta_max 0.993
_diffrn_measurement_details
;
List of Runs (angles in degrees, time in seconds):

  # Type    Start    End  Width  t~exp~   \w     \q     \k     \f   Frames
#--------------------------------------------------------------------------
  1  \w   -115.00 -17.00   1.00    1.00    --  -41.16 -38.00 -30.00   98
  2  \w    -87.00  -6.00   1.00    1.00    --  -41.16 125.00 150.00   81
  3  \w      6.00  82.00   1.00    1.00    --   41.16 -99.00  30.00   76
  4  \w      6.00  82.00   1.00    1.00    --   41.16 -99.00-150.00   76
  5  \w    103.00 178.00   1.00    3.00    --  106.28  77.00  90.00   75
  6  \w     34.00 135.00   1.00    3.00    --  106.28 -61.00 150.00  101
  7  \w     80.00 178.00   1.00    3.00    --  106.28  45.00   0.00   98
  8  \w    103.00 178.00   1.00    3.00    --  106.28  77.00 -60.00   75
  9  \w     97.00 178.00   1.00    3.00    --  106.28 125.00 -90.00   81
 10  \w   -114.00 -13.00   1.00    1.00    --  -41.16 -57.00-180.00  101
 11  \w   -114.00 -13.00   1.00    1.00    --  -41.16 -57.00  90.00  101
 12  \w     78.00 178.00   1.00    3.00    --  106.28  30.00-120.00  100
 13  \w     33.00 112.00   1.00    3.00    --  106.28-125.00  90.00   79
 14  \w     80.00 178.00   1.00    3.00    --  106.28  45.00  60.00   98
 15  \w    103.00 178.00   1.00    3.00    --  106.28  77.00 150.00   75
 16  \w   -115.00 -17.00   1.00    1.00    --  -41.16 -38.00-120.00   98
 17  \w     13.00 114.00   1.00    1.00    --   41.16  57.00 150.00  101
 18  \w     80.00 178.00   1.00    3.00    --  106.28  45.00 -90.00   98
 19  \w     77.00 119.00   1.00    3.00    --  106.28  61.00 120.00   42
;
_diffrn_measurement_device 'four-circle diffractometer'
_diffrn_measurement_device_type 'SuperNova, Dual, Cu at home/near, Atlas'
_diffrn_measurement_method '\w scans'
_diffrn_orient_matrix_type 'CrysAlisPro convention (1999,Acta A55,543-557)'
_diffrn_orient_matrix_UB_11 -0.0447625000
_diffrn_orient_matrix_UB_12 -0.0495937000
_diffrn_orient_matrix_UB_13 0.0688614000
_diffrn_orient_matrix_UB_21 0.2928967000
_diffrn_orient_matrix_UB_22 0.0709876000
_diffrn_orient_matrix_UB_23 0.0254032000
_diffrn_orient_matrix_UB_31 -0.2492665000
_diffrn_orient_matrix_UB_32 0.0922768000
_diffrn_orient_matrix_UB_33 0.0174294000
_diffrn_radiation_monochromator mirror
_diffrn_radiation_probe x-ray
_diffrn_radiation_type 'Cu K\a'
_diffrn_radiation_wavelength 1.54184
_diffrn_reflns_av_R_equivalents 0.0516
_diffrn_reflns_av_unetI/netI 0.0360
_diffrn_reflns_Laue_measured_fraction_full 1.000
_diffrn_reflns_Laue_measured_fraction_max 0.993
_diffrn_reflns_limit_h_max 4
_diffrn_reflns_limit_h_min -4
_diffrn_reflns_limit_k_max 14
_diffrn_reflns_limit_k_min -14
_diffrn_reflns_limit_l_max 24
_diffrn_reflns_limit_l_min -25
_diffrn_reflns_number 8723
_diffrn_reflns_point_group_measured_fraction_full 0.994
_diffrn_reflns_point_group_measured_fraction_max 0.983
_diffrn_reflns_theta_full 67.684
_diffrn_reflns_theta_max 73.827
_diffrn_reflns_theta_min 4.228
_diffrn_source 'micro-focus sealed X-ray tube'
_diffrn_source_type 'SuperNova (Cu) X-ray Source'
_exptl_absorpt_coefficient_mu 7.220
_exptl_absorpt_correction_T_max 1.00000
_exptl_absorpt_correction_T_min 0.45902
_exptl_absorpt_correction_type multi-scan
_exptl_absorpt_process_details
;
CrysAlisPro 1.171.40.81a (Rigaku Oxford Diffraction, 2020)
Empirical absorption correction using spherical harmonics,
implemented in SCALE3 ABSPACK scaling algorithm.
;
_exptl_crystal_colour colourless
_exptl_crystal_colour_primary colourless
_exptl_crystal_density_diffrn 1.767
_exptl_crystal_description plate
_exptl_crystal_F_000 520
_exptl_crystal_size_max 0.18
_exptl_crystal_size_mid 0.12
_exptl_crystal_size_min 0.03
_refine_diff_density_max 0.288
_refine_diff_density_min -0.334
_refine_diff_density_rms 0.059
_refine_ls_abs_structure_details
;
 Flack x determined using 575 quotients [(I+)-(I-)]/[(I+)+(I-)]
 (Parsons, Flack and Wagner, Acta Cryst. B69 (2013) 249-259).
;
_refine_ls_abs_structure_Flack 0.01(2)
_refine_ls_extinction_method none
_refine_ls_goodness_of_fit_ref 1.042
_refine_ls_hydrogen_treatment constr
_refine_ls_matrix_type full
_refine_ls_number_parameters 127
_refine_ls_number_reflns 1953
_refine_ls_number_restraints 0
_refine_ls_restrained_S_all 1.042
_refine_ls_R_factor_all 0.0418
_refine_ls_R_factor_gt 0.0315
_refine_ls_shift/su_max 0.001
_refine_ls_shift/su_mean 0.000
_refine_ls_structure_factor_coef Fsqd
_refine_ls_weighting_details 'w=1/[\s^2^(Fo^2^)+(0.0394P)^2^] where P=(Fo^2^+2Fc^2^)/3'
_refine_ls_weighting_scheme calc
_refine_ls_wR_factor_gt 0.0728
_refine_ls_wR_factor_ref 0.0802
_reflns_Friedel_coverage 0.626
_reflns_Friedel_fraction_full 0.986
_reflns_Friedel_fraction_max 0.969
_reflns_number_gt 1681
_reflns_number_total 1953
_reflns_threshold_expression 'I > 2\s(I)'
_cod_data_source_file d2sc03729g8.cif
_cod_data_source_block DBS-Br-rt
_cod_database_code 1567473
_shelx_shelxl_version_number 2018/3
_shelx_space_group_comment
;
The symmetry employed for this shelxl refinement is uniquely defined
by the following loop, which should always be used as a source of
symmetry information in preference to the above space-group names.
They are only intended as comments.
;
_shelx_estimated_absorpt_t_max 0.813
_shelx_estimated_absorpt_t_min 0.356
_reflns_odcompleteness_completeness 99.91
_reflns_odcompleteness_iscentric 1
_reflns_odcompleteness_theta 66.97
_olex2_refinement_description
;
1. Fixed Uiso
 At 1.2 times of:
  All C(H) groups
2.a Aromatic/amide H refined with riding coordinates:
 C5(H5), C8(H8), C2(H2), C9(H9), C10(H10), C3(H3), C11(H11)
;
_olex2_date_sample_data_collection 2021-09-13
_olex2_submission_special_instructions 'No special instructions were received'
_oxdiff_exptl_absorpt_empirical_details
;
Empirical correction (ABSPACK) includes:
- Absorption correction using spherical harmonics
- Frame scaling
;
_oxdiff_exptl_absorpt_empirical_full_max 2.306
_oxdiff_exptl_absorpt_empirical_full_min 0.581

loop_
_space_group_symop_operation_xyz
'x, y, z'
'-x+1/2, -y, z+1/2'
'-x, y+1/2, -z+1/2'
'x+1/2, -y+1/2, -z'

loop_
_atom_site_label
_atom_site_type_symbol
_atom_site_fract_x
_atom_site_fract_y
_atom_site_fract_z
_atom_site_U_iso_or_equiv
_atom_site_adp_type
_atom_site_occupancy
_atom_site_site_symmetry_order
_atom_site_calc_flag
_atom_site_refinement_flags_posn
_atom_site_refinement_flags_adp
_atom_site_refinement_flags_occupancy
_atom_site_disorder_assembly
_atom_site_disorder_group
Br1 Br 0.56725(17) 0.54164(5) 0.54641(3) 0.0601(2) Uani 1 1 d . . . . .
S1 S 0.0051(4) 0.86374(9) 0.76671(7) 0.0510(3) Uani 1 1 d . . . . .
C5 C 0.4222(14) 0.6132(4) 0.6755(2) 0.0422(10) Uani 1 1 d . . . . .
H5 H 0.517596 0.546792 0.688217 0.051 Uiso 1 1 calc R U . . .
C4 C 0.4072(14) 0.6410(4) 0.6106(2) 0.0467(11) Uani 1 1 d . . . . .
C6 C 0.2941(13) 0.6847(4) 0.7221(2) 0.0400(11) Uani 1 1 d . . . . .
C7 C 0.2802(12) 0.6720(4) 0.7926(2) 0.0405(11) Uani 1 1 d . . . . .
C8 C 0.3911(14) 0.5857(4) 0.8313(3) 0.0488(12) Uani 1 1 d . . . . .
H8 H 0.493984 0.525074 0.812146 0.059 Uiso 1 1 calc R U . . .
C1 C 0.1556(12) 0.7854(4) 0.7016(2) 0.0421(11) Uani 1 1 d . . . . .
C2 C 0.1434(14) 0.8140(4) 0.6353(3) 0.0496(13) Uani 1 1 d . . . . .
H2 H 0.050688 0.880542 0.622190 0.060 Uiso 1 1 calc R U . . .
C9 C 0.3484(15) 0.5900(4) 0.8982(3) 0.0546(14) Uani 1 1 d . . . . .
H9 H 0.422692 0.531779 0.923889 0.065 Uiso 1 1 calc R U . . .
C12 C 0.1269(14) 0.7633(4) 0.8232(3) 0.0473(12) Uani 1 1 d . . . . .
C10 C 0.1956(16) 0.6801(5) 0.9280(3) 0.0596(15) Uani 1 1 d . . . . .
H10 H 0.169037 0.681745 0.973221 0.072 Uiso 1 1 calc R U . . .
C3 C 0.2716(15) 0.7416(4) 0.5899(3) 0.0509(13) Uani 1 1 d . . . . .
H3 H 0.268214 0.759310 0.545604 0.061 Uiso 1 1 calc R U . . .
C11 C 0.0836(17) 0.7670(4) 0.8903(3) 0.0561(13) Uani 1 1 d . . . . .
H11 H -0.019638 0.827163 0.909885 0.067 Uiso 1 1 calc R U . . .

loop_
_atom_site_aniso_label
_atom_site_aniso_U_11
_atom_site_aniso_U_22
_atom_site_aniso_U_33
_atom_site_aniso_U_23
_atom_site_aniso_U_13
_atom_site_aniso_U_12
Br1 0.0712(4) 0.0540(3) 0.0550(3) -0.0070(3) 0.0068(3) 0.0023(3)
S1 0.0524(8) 0.0359(6) 0.0646(8) -0.0047(5) 0.0021(6) 0.0023(6)
C5 0.044(3) 0.035(2) 0.048(2) 0.0018(19) 0.000(2) -0.002(2)
C4 0.045(3) 0.041(2) 0.054(3) 0.001(2) -0.002(2) -0.007(2)
C6 0.039(3) 0.034(2) 0.047(3) 0.0001(19) -0.002(2) -0.0050(19)
C7 0.035(3) 0.036(2) 0.050(3) -0.003(2) 0.001(2) -0.006(2)
C8 0.048(3) 0.042(2) 0.057(3) 0.004(2) -0.005(3) -0.001(2)
C1 0.037(3) 0.032(2) 0.058(3) -0.001(2) -0.003(2) -0.0014(19)
C2 0.051(3) 0.038(2) 0.060(3) 0.004(2) -0.007(3) 0.002(2)
C9 0.058(4) 0.049(3) 0.057(3) 0.008(2) -0.008(3) -0.010(2)
C12 0.048(3) 0.038(2) 0.057(3) -0.004(2) 0.000(2) -0.007(2)
C10 0.064(4) 0.067(4) 0.048(3) -0.005(3) 0.001(3) -0.018(3)
C3 0.055(3) 0.044(3) 0.054(3) 0.009(2) -0.006(3) -0.001(2)
C11 0.057(3) 0.052(3) 0.060(3) -0.011(2) 0.009(3) -0.008(3)

loop_
_atom_type_symbol
_atom_type_description
_atom_type_scat_dispersion_real
_atom_type_scat_dispersion_imag
_atom_type_scat_source
C C 0.0181 0.0091 'International Tables Vol C Tables 4.2.6.8 and 6.1.1.4'
H H 0.0000 0.0000 'International Tables Vol C Tables 4.2.6.8 and 6.1.1.4'
Br Br -0.6763 1.2805 'International Tables Vol C Tables 4.2.6.8 and 6.1.1.4'
S S 0.3331 0.5567 'International Tables Vol C Tables 4.2.6.8 and 6.1.1.4'

loop_
_geom_angle_atom_site_label_1
_geom_angle_atom_site_label_2
_geom_angle_atom_site_label_3
_geom_angle
_geom_angle_site_symmetry_1
_geom_angle_site_symmetry_3
_geom_angle_publ_flag
C1 S1 C12 91.5(2) . . ?
C4 C5 H5 120.2 . . ?
C4 C5 C6 119.5(5) . . ?
C6 C5 H5 120.2 . . ?
C5 C4 Br1 119.8(4) . . ?
C5 C4 C3 121.7(5) . . ?
C3 C4 Br1 118.5(4) . . ?
C5 C6 C7 129.0(4) . . ?
C5 C6 C1 119.1(4) . . ?
C1 C6 C7 111.9(4) . . ?
C8 C7 C6 129.4(5) . . ?
C8 C7 C12 118.7(5) . . ?
C12 C7 C6 111.9(4) . . ?
C7 C8 H8 120.1 . . ?
C9 C8 C7 119.8(5) . . ?
C9 C8 H8 120.1 . . ?
C6 C1 S1 112.5(4) . . ?
C2 C1 S1 126.2(4) . . ?
C2 C1 C6 121.2(4) . . ?
C1 C2 H2 120.7 . . ?
C3 C2 C1 118.7(5) . . ?
C3 C2 H2 120.7 . . ?
C8 C9 H9 119.4 . . ?
C8 C9 C10 121.1(5) . . ?
C10 C9 H9 119.4 . . ?
C7 C12 S1 112.2(4) . . ?
C11 C12 S1 126.6(4) . . ?
C11 C12 C7 121.2(5) . . ?
C9 C10 H10 120.0 . . ?
C11 C10 C9 120.0(5) . . ?
C11 C10 H10 120.0 . . ?
C4 C3 H3 120.1 . . ?
C2 C3 C4 119.8(5) . . ?
C2 C3 H3 120.1 . . ?
C12 C11 H11 120.4 . . ?
C10 C11 C12 119.1(5) . . ?
C10 C11 H11 120.4 . . ?

loop_
_geom_bond_atom_site_label_1
_geom_bond_atom_site_label_2
_geom_bond_distance
_geom_bond_site_symmetry_2
_geom_bond_publ_flag
Br1 C4 1.895(5) . ?
S1 C1 1.743(5) . ?
S1 C12 1.749(5) . ?
C5 H5 0.9300 . ?
C5 C4 1.369(7) . ?
C5 C6 1.387(7) . ?
C4 C3 1.403(7) . ?
C6 C7 1.449(7) . ?
C6 C1 1.408(6) . ?
C7 C8 1.388(7) . ?
C7 C12 1.413(7) . ?
C8 H8 0.9300 . ?
C8 C9 1.378(8) . ?
C1 C2 1.398(7) . ?
C2 H2 0.9300 . ?
C2 C3 1.378(7) . ?
C9 H9 0.9300 . ?
C9 C10 1.394(8) . ?
C12 C11 1.384(7) . ?
C10 H10 0.9300 . ?
C10 C11 1.381(8) . ?
C3 H3 0.9300 . ?
C11 H11 0.9300 . ?

loop_
_geom_torsion_atom_site_label_1
_geom_torsion_atom_site_label_2
_geom_torsion_atom_site_label_3
_geom_torsion_atom_site_label_4
_geom_torsion
_geom_torsion_site_symmetry_1
_geom_torsion_site_symmetry_2
_geom_torsion_site_symmetry_3
_geom_torsion_site_symmetry_4
_geom_torsion_publ_flag
Br1 C4 C3 C2 177.9(4) . . . . ?
S1 C1 C2 C3 -179.3(4) . . . . ?
S1 C12 C11 C10 -179.9(5) . . . . ?
C5 C4 C3 C2 -1.3(8) . . . . ?
C5 C6 C7 C8 0.0(9) . . . . ?
C5 C6 C7 C12 -179.5(5) . . . . ?
C5 C6 C1 S1 179.6(4) . . . . ?
C5 C6 C1 C2 0.4(8) . . . . ?
C4 C5 C6 C7 179.4(5) . . . . ?
C4 C5 C6 C1 -0.9(8) . . . . ?
C6 C5 C4 Br1 -177.8(4) . . . . ?
C6 C5 C4 C3 1.4(8) . . . . ?
C6 C7 C8 C9 -179.1(5) . . . . ?
C6 C7 C12 S1 -0.6(6) . . . . ?
C6 C7 C12 C11 178.9(5) . . . . ?
C6 C1 C2 C3 -0.3(8) . . . . ?
C7 C6 C1 S1 -0.7(6) . . . . ?
C7 C6 C1 C2 -179.9(5) . . . . ?
C7 C8 C9 C10 -0.2(9) . . . . ?
C7 C12 C11 C10 0.6(9) . . . . ?
C8 C7 C12 S1 179.8(4) . . . . ?
C8 C7 C12 C11 -0.7(8) . . . . ?
C8 C9 C10 C11 0.1(9) . . . . ?
C1 S1 C12 C7 0.2(4) . . . . ?
C1 S1 C12 C11 -179.3(6) . . . . ?
C1 C6 C7 C8 -179.7(5) . . . . ?
C1 C6 C7 C12 0.8(6) . . . . ?
C1 C2 C3 C4 0.7(8) . . . . ?
C9 C10 C11 C12 -0.3(9) . . . . ?
C12 S1 C1 C6 0.3(4) . . . . ?
C12 S1 C1 C2 179.5(5) . . . . ?
C12 C7 C8 C9 0.4(8) . . . . ?
